data_7031777
loop_
_publ_author_name
'Zheng, Zhi-Peng'
'Zhang, Xiu-Xia'
'Li, Teng'
'Yang, Jian'
'Wei, Lei-Ming'
'Zhang, Li-Guo'
'Lin, Xiao-Ming'
'Cai, Yue-Peng'

_publ_section_title
;
 Construction of four low-dimensional NIR-luminescence-tunable Yb(iii)
 complexes.
;
_journal_issue 37
_journal_name_full 'Dalton transactions (Cambridge, England : 2003)'
_journal_page_first 14009
_journal_page_last 14015
_journal_paper_doi 10.1039/c4dt01601g
_journal_volume 43
_journal_year 2014
_chemical_formula_sum 'C26 H26 N2 O23 Yb2'
_chemical_formula_weight 1080.57
_chemical_name_systematic
; 
 ? 
;
_space_group_IT_number 2
_symmetry_cell_setting triclinic
_symmetry_space_group_name_Hall '-P 1'
_symmetry_space_group_name_H-M 'P -1'
_atom_sites_solution_hydrogens geom
_atom_sites_solution_primary direct
_atom_sites_solution_secondary difmap
_audit_creation_method SHELXL-97
_cell_angle_alpha 104.315(6)
_cell_angle_beta 106.679(6)
_cell_angle_gamma 101.612(6)
_cell_formula_units_Z 1
_cell_length_a 7.575(4)
_cell_length_b 9.851(5)
_cell_length_c 12.196(6)
_cell_measurement_reflns_used 1538
_cell_measurement_temperature 298(2)
_cell_measurement_theta_max 21.93
_cell_measurement_theta_min 2.56
_cell_volume 807.6(7)
_computing_cell_refinement 'Bruker SMART'
_computing_data_collection 'Bruker SMART'
_computing_data_reduction 'Bruker SAINT'
_computing_molecular_graphics 'Bruker SHELXTL'
_computing_publication_material 'Bruker SHELXTL'
_computing_structure_refinement 'SHELXL-97 (Sheldrick, 2008)'
_computing_structure_solution 'SHELXS-97 (Sheldrick, 2008)'
_diffrn_ambient_temperature 298(2)
_diffrn_measured_fraction_theta_full 0.985
_diffrn_measured_fraction_theta_max 0.985
_diffrn_measurement_device_type 'CCD area detector'
_diffrn_measurement_method 'phi and omega scans'
_diffrn_radiation_monochromator graphite
_diffrn_radiation_source 'fine-focus sealed tube'
_diffrn_radiation_type MoK\a
_diffrn_radiation_wavelength 0.71073
_diffrn_reflns_av_R_equivalents 0.0277
_diffrn_reflns_av_sigmaI/netI 0.0593
_diffrn_reflns_limit_h_max 9
_diffrn_reflns_limit_h_min -8
_diffrn_reflns_limit_k_max 11
_diffrn_reflns_limit_k_min -11
_diffrn_reflns_limit_l_max 7
_diffrn_reflns_limit_l_min -14
_diffrn_reflns_number 4230
_diffrn_reflns_theta_full 25.24
_diffrn_reflns_theta_max 25.24
_diffrn_reflns_theta_min 1.84
_exptl_absorpt_coefficient_mu 5.858
_exptl_absorpt_correction_T_max 0.525
_exptl_absorpt_correction_T_min 0.315
_exptl_absorpt_correction_type multi-scan
_exptl_absorpt_process_details 'SADABS (Sheldrick, 1996)'
_exptl_crystal_colour colorless
_exptl_crystal_density_diffrn 2.222
_exptl_crystal_density_method 'not measured'
_exptl_crystal_description prism
_exptl_crystal_F_000 520
_exptl_crystal_size_max 0.22
_exptl_crystal_size_mid 0.17
_exptl_crystal_size_min 0.11
_refine_diff_density_max 1.442
_refine_diff_density_min -1.004
_refine_diff_density_rms 0.171
_refine_ls_extinction_method none
_refine_ls_goodness_of_fit_ref 1.032
_refine_ls_hydrogen_treatment mixed
_refine_ls_matrix_type full
_refine_ls_number_parameters 260
_refine_ls_number_reflns 2873
_refine_ls_number_restraints 12
_refine_ls_restrained_S_all 1.039
_refine_ls_R_factor_all 0.0442
_refine_ls_R_factor_gt 0.0362
_refine_ls_shift/su_max 0.000
_refine_ls_shift/su_mean 0.000
_refine_ls_structure_factor_coef Fsqd
_refine_ls_weighting_details 'calc w=1/[\s^2^(Fo^2^)+(0.0379P)^2^+0.0000P] where P=(Fo^2^+2Fc^2^)/3'
_refine_ls_weighting_scheme calc
_refine_ls_wR_factor_gt 0.0760
_refine_ls_wR_factor_ref 0.0809
_reflns_number_gt 2499
_reflns_number_total 2873
_reflns_threshold_expression >2sigma(I)
_cod_data_source_file c4dt01601g2.cif
_cod_data_source_block c
_cod_depositor_comments
;
The following automatic conversions were performed:

'_symmetry_cell_setting' value 'Triclinic' changed to 'triclinic'
according to
/usr/data/users/saulius/crontab/automatic-downloads/rss-feeds/RSC/lib/dictionaries/cif_core.dic
dictionary named 'cif_core.dic' version 2.4.2 from 2011-04-26.

Automatic conversion script
Id: cif_fix_values 2281 2013-09-26 08:29:07Z andrius 

 Adding full bibliography for 7031774--7031777.cif.
;
_cod_original_cell_volume 807.5(7)
_cod_original_sg_symbol_H-M P-1
_cod_database_code 7031777

loop_
_symmetry_equiv_pos_as_xyz
'x, y, z'
'-x, -y, -z'

loop_
_atom_site_label
_atom_site_type_symbol
_atom_site_fract_x
_atom_site_fract_y
_atom_site_fract_z
_atom_site_U_iso_or_equiv
_atom_site_adp_type
_atom_site_occupancy
_atom_site_symmetry_multiplicity
_atom_site_calc_flag
_atom_site_refinement_flags
Yb1 Yb 0.26824(4) 0.31430(3) 0.07070(3) 0.02354(12) Uani 1 1 d .
O1 O 0.3396(7) 0.4209(5) 0.2739(4) 0.0328(12) Uani 1 1 d .
O2 O 0.6004(8) 0.4280(5) 0.4195(5) 0.0411(14) Uani 1 1 d .
O3 O 0.5824(7) 0.4726(5) 0.1441(4) 0.0266(11) Uani 1 1 d .
O4 O 0.7019(8) 0.6737(5) 0.1070(4) 0.0373(14) Uani 1 1 d .
O5 O 0.0738(7) 0.1485(5) 0.1311(4) 0.0255(11) Uani 1 1 d .
O6 O -0.1328(7) -0.0731(5) 0.0782(4) 0.0305(12) Uani 1 1 d .
O7 O -0.0505(7) 0.3120(5) -0.0247(4) 0.0302(12) Uani 1 1 d .
O8 O -0.2404(7) 0.4437(5) -0.0902(5) 0.0301(12) Uani 1 1 d .
O9 O 0.4847(7) 0.1858(5) 0.1220(5) 0.0401(14) Uani 1 1 d D
H9A H 0.6052 0.2455 0.1735 0.060 Uiso 1 1 d RD
H9B H 0.4830 0.0975 0.1117 0.060 Uiso 1 1 d RD
O10 O 0.8670(9) 0.2834(9) 0.2581(7) 0.077(2) Uani 1 1 d D
H10A H 0.925(13) 0.367(7) 0.311(9) 0.116 Uiso 1 1 d D
H10B H 0.942(11) 0.239(10) 0.235(10) 0.116 Uiso 1 1 d D
O11 O 1.0000 0.5000 0.5000 0.192(9) Uani 1 2 d SD
H11A H 1.10(4) 0.47(4) 0.51(5) 0.289 Uiso 0.50 1 d PD
H11B H 0.91(5) 0.45(6) 0.52(5) 0.289 Uiso 0.50 1 d PD
O12 O 0.4089(9) 0.9035(6) 0.1036(6) 0.0448(15) Uani 1 1 d D
H12A H 0.472(9) 0.868(8) 0.062(7) 0.067 Uiso 1 1 d D
H12B H 0.298(5) 0.846(7) 0.087(7) 0.067 Uiso 1 1 d D
N1 N 0.6148(9) 0.7356(6) 0.4800(5) 0.0306(15) Uani 1 1 d .
H1 H 0.5813 0.6976 0.5300 0.037 Uiso 1 1 calc R
C1 C 0.5043(11) 0.4824(8) 0.3526(7) 0.0279(17) Uani 1 1 d .
C2 C 0.5932(10) 0.6450(7) 0.3721(6) 0.0240(16) Uani 1 1 d .
C3 C 0.6507(10) 0.7018(7) 0.2897(6) 0.0239(16) Uani 1 1 d .
C4 C 0.6406(10) 0.6076(7) 0.1702(6) 0.0219(15) Uani 1 1 d .
C5 C 0.7219(9) 0.8525(7) 0.3209(6) 0.0238(16) Uani 1 1 d .
H5 H 0.7593 0.8914 0.2662 0.029 Uiso 1 1 calc R
C6 C 0.7393(10) 0.9477(7) 0.4318(7) 0.0276(17) Uani 1 1 d .
C7 C 0.8080(12) 1.1033(8) 0.4688(8) 0.045(2) Uani 1 1 d .
H7 H 0.8427 1.1491 0.4167 0.054 Uiso 1 1 calc R
C8 C 0.8228(12) 1.1846(8) 0.5806(10) 0.053(3) Uani 1 1 d .
H8 H 0.8673 1.2863 0.6039 0.063 Uiso 1 1 calc R
C9 C 0.7737(14) 1.1208(10) 0.6601(9) 0.056(3) Uani 1 1 d .
H9 H 0.7868 1.1802 0.7360 0.067 Uiso 1 1 calc R
C10 C 0.7070(12) 0.9741(9) 0.6307(7) 0.041(2) Uani 1 1 d .
H10 H 0.6746 0.9323 0.6855 0.050 Uiso 1 1 calc R
C11 C 0.6876(10) 0.8859(7) 0.5159(6) 0.0282(17) Uani 1 1 d .
C12 C -0.0175(10) 0.0211(7) 0.0595(6) 0.0223(15) Uani 1 1 d .
C13 C -0.0827(10) 0.4299(7) -0.0324(6) 0.0243(16) Uani 1 1 d .

loop_
_atom_site_aniso_label
_atom_site_aniso_U_11
_atom_site_aniso_U_22
_atom_site_aniso_U_33
_atom_site_aniso_U_23
_atom_site_aniso_U_13
_atom_site_aniso_U_12
Yb1 0.02751(19) 0.01558(17) 0.0278(2) 0.00743(13) 0.01251(14) 0.00236(12)
O1 0.035(3) 0.028(3) 0.028(3) 0.005(2) 0.015(2) -0.006(2)
O2 0.053(4) 0.029(3) 0.045(4) 0.018(3) 0.017(3) 0.013(3)
O3 0.033(3) 0.019(2) 0.030(3) 0.008(2) 0.015(2) 0.005(2)
O4 0.060(4) 0.021(3) 0.025(3) 0.004(2) 0.023(3) -0.010(2)
O5 0.034(3) 0.014(2) 0.027(3) 0.006(2) 0.014(2) -0.002(2)
O6 0.040(3) 0.018(2) 0.036(3) 0.009(2) 0.021(2) 0.000(2)
O7 0.030(3) 0.012(2) 0.045(3) 0.012(2) 0.008(2) 0.002(2)
O8 0.028(3) 0.014(2) 0.044(3) 0.008(2) 0.008(2) 0.005(2)
O9 0.032(3) 0.021(3) 0.057(4) 0.011(3) 0.004(3) 0.006(2)
O10 0.051(4) 0.105(7) 0.067(5) -0.001(4) 0.028(4) 0.029(4)
O11 0.077(12) 0.21(2) 0.23(2) 0.018(17) 0.026(15) 0.007(15)
O12 0.049(4) 0.029(3) 0.062(4) 0.016(3) 0.028(3) 0.009(3)
N1 0.041(4) 0.027(3) 0.026(4) 0.013(3) 0.016(3) 0.004(3)
C1 0.039(5) 0.026(4) 0.026(4) 0.008(3) 0.023(4) 0.013(4)
C2 0.024(4) 0.020(3) 0.025(4) 0.010(3) 0.007(3) -0.001(3)
C3 0.020(4) 0.026(4) 0.022(4) 0.008(3) 0.006(3) 0.001(3)
C4 0.023(4) 0.016(3) 0.023(4) 0.004(3) 0.009(3) 0.000(3)
C5 0.024(4) 0.025(4) 0.020(4) 0.009(3) 0.006(3) 0.004(3)
C6 0.025(4) 0.019(4) 0.034(5) 0.009(3) 0.005(3) 0.003(3)
C7 0.039(5) 0.022(4) 0.070(7) 0.017(4) 0.017(4) 0.002(4)
C8 0.044(5) 0.010(4) 0.085(8) -0.005(4) 0.015(5) 0.002(4)
C9 0.057(6) 0.040(5) 0.044(6) -0.015(5) 0.009(5) 0.008(5)
C10 0.057(6) 0.038(5) 0.022(4) 0.004(4) 0.009(4) 0.015(4)
C11 0.031(4) 0.022(4) 0.029(4) 0.007(3) 0.011(3) 0.002(3)
C12 0.024(4) 0.012(3) 0.024(4) 0.007(3) 0.003(3) -0.003(3)
C13 0.019(4) 0.020(4) 0.034(4) 0.008(3) 0.011(3) 0.003(3)

loop_
_atom_type_symbol
_atom_type_description
_atom_type_scat_dispersion_real
_atom_type_scat_dispersion_imag
_atom_type_scat_source
C C 0.0033 0.0016 'International Tables Vol C Tables 4.2.6.8 and 6.1.1.4'
H H 0.0000 0.0000 'International Tables Vol C Tables 4.2.6.8 and 6.1.1.4'
N N 0.0061 0.0033 'International Tables Vol C Tables 4.2.6.8 and 6.1.1.4'
O O 0.0106 0.0060 'International Tables Vol C Tables 4.2.6.8 and 6.1.1.4'
Yb Yb -0.3850 5.5486 'International Tables Vol C Tables 4.2.6.8 and 6.1.1.4'

loop_
_geom_angle_atom_site_label_1
_geom_angle_atom_site_label_2
_geom_angle_atom_site_label_3
_geom_angle
_geom_angle_site_symmetry_1
_geom_angle_site_symmetry_3
O4 Yb1 O1 150.27(17) 2_665 .
O4 Yb1 O9 99.2(2) 2_665 .
O1 Yb1 O9 87.30(19) . .
O4 Yb1 O3 80.41(17) 2_665 .
O1 Yb1 O3 74.34(17) . .
O9 Yb1 O3 70.88(17) . .
O4 Yb1 O7 83.3(2) 2_665 .
O1 Yb1 O7 105.99(18) . .
O9 Yb1 O7 148.86(17) . .
O3 Yb1 O7 139.40(16) . .
O4 Yb1 O5 135.96(16) 2_665 .
O1 Yb1 O5 73.47(16) . .
O9 Yb1 O5 82.87(18) . .
O3 Yb1 O5 139.00(16) . .
O7 Yb1 O5 74.54(17) . .
O4 Yb1 O8 82.22(18) 2_665 2_565
O1 Yb1 O8 75.70(18) . 2_565
O9 Yb1 O8 143.21(17) . 2_565
O3 Yb1 O8 73.17(16) . 2_565
O7 Yb1 O8 67.92(15) . 2_565
O5 Yb1 O8 121.42(17) . 2_565
O4 Yb1 O6 70.63(16) 2_665 2
O1 Yb1 O6 138.47(17) . 2
O9 Yb1 O6 73.82(17) . 2
O3 Yb1 O6 129.36(17) . 2
O7 Yb1 O6 77.89(17) . 2
O5 Yb1 O6 67.81(16) . 2
O8 Yb1 O6 138.42(17) 2_565 2
O4 Yb1 C13 78.62(19) 2_665 2_565
O1 Yb1 C13 86.85(18) . 2_565
O9 Yb1 C13 163.12(17) . 2_565
O3 Yb1 C13 92.28(16) . 2_565
O7 Yb1 C13 47.94(15) . 2_565
O5 Yb1 C13 110.52(17) . 2_565
O8 Yb1 C13 20.20(16) 2_565 2_565
O6 Yb1 C13 120.15(17) 2 2_565
O4 Yb1 C12 89.89(17) 2_665 2
O1 Yb1 C12 119.79(17) . 2
O9 Yb1 C12 75.97(18) . 2
O3 Yb1 C12 143.30(17) . 2
O7 Yb1 C12 72.99(16) . 2
O5 Yb1 C12 47.56(16) . 2
O8 Yb1 C12 140.74(17) 2_565 2
O6 Yb1 C12 20.32(17) 2 2
C13 Yb1 C12 120.54(17) 2_565 2
C1 O1 Yb1 126.4(5) . .
C4 O3 Yb1 130.4(4) . .
C4 O4 Yb1 152.5(4) . 2_665
C12 O5 Yb1 119.7(4) . .
C12 O6 Yb1 117.7(4) . 2
C13 O7 Yb1 118.8(4) . .
C13 O8 Yb1 118.5(4) . 2_565
Yb1 O9 H9A 113.0 . .
Yb1 O9 H9B 137.7 . .
H9A O9 H9B 109.0 . .
H10A O10 H10B 114(3) . .
H11A O11 H11B 115(3) . .
H12A O12 H12B 114(3) . .
C2 N1 C11 124.0(6) . .
C2 N1 H1 118.0 . .
C11 N1 H1 118.0 . .
O2 C1 O1 126.9(7) . .
O2 C1 C2 116.2(7) . .
O1 C1 C2 116.8(7) . .
N1 C2 C3 119.8(6) . .
N1 C2 C1 114.1(6) . .
C3 C2 C1 126.1(6) . .
C5 C3 C2 118.3(6) . .
C5 C3 C4 118.8(6) . .
C2 C3 C4 123.0(6) . .
O3 C4 O4 125.5(6) . .
O3 C4 C3 118.6(6) . .
O4 C4 C3 115.8(6) . .
C3 C5 C6 122.2(7) . .
C3 C5 H5 118.9 . .
C6 C5 H5 118.9 . .
C5 C6 C11 118.1(6) . .
C5 C6 C7 125.1(7) . .
C11 C6 C7 116.8(7) . .
C8 C7 C6 119.7(8) . .
C8 C7 H7 120.2 . .
C6 C7 H7 120.2 . .
C7 C8 C9 121.8(8) . .
C7 C8 H8 119.1 . .
C9 C8 H8 119.1 . .
C10 C9 C8 121.6(8) . .
C10 C9 H9 119.2 . .
C8 C9 H9 119.2 . .
C9 C10 C11 118.6(8) . .
C9 C10 H10 120.7 . .
C11 C10 H10 120.7 . .
N1 C11 C10 121.0(7) . .
N1 C11 C6 117.5(6) . .
C10 C11 C6 121.5(7) . .
O6 C12 O5 125.6(7) . .
O6 C12 C12 117.9(7) . 2
O5 C12 C12 116.5(7) . 2
O6 C12 Yb1 41.9(3) . 2
O5 C12 Yb1 167.1(5) . 2
C12 C12 Yb1 76.0(4) 2 2
O7 C13 O8 126.1(6) . .
O7 C13 C13 118.1(8) . 2_565
O8 C13 C13 115.8(7) . 2_565
O7 C13 Yb1 166.4(5) . 2_565
O8 C13 Yb1 41.3(3) . 2_565
C13 C13 Yb1 74.9(5) 2_565 2_565

loop_
_geom_bond_atom_site_label_1
_geom_bond_atom_site_label_2
_geom_bond_distance
_geom_bond_site_symmetry_2
Yb1 O4 2.271(5) 2_665
Yb1 O1 2.292(5) .
Yb1 O9 2.307(5) .
Yb1 O3 2.343(5) .
Yb1 O7 2.353(5) .
Yb1 O5 2.372(5) .
Yb1 O8 2.395(5) 2_565
Yb1 O6 2.411(5) 2
Yb1 C13 3.190(7) 2_565
Yb1 C12 3.193(6) 2
O1 C1 1.251(8) .
O2 C1 1.231(8) .
O3 C4 1.241(7) .
O4 C4 1.251(8) .
O4 Yb1 2.271(5) 2_665
O5 C12 1.256(7) .
O6 C12 1.253(8) .
O6 Yb1 2.411(5) 2
O7 C13 1.253(8) .
O8 C13 1.254(8) .
O8 Yb1 2.395(5) 2_565
O9 H9A 0.9196 .
O9 H9B 0.8436 .
O10 H10A 0.849(11) .
O10 H10B 0.850(10) .
O11 H11A 0.850(11) .
O11 H11B 0.850(11) .
O12 H12A 0.849(10) .
O12 H12B 0.850(10) .
N1 C2 1.338(9) .
N1 C11 1.379(8) .
N1 H1 0.8600 .
C1 C2 1.537(9) .
C2 C3 1.394(10) .
C3 C5 1.385(9) .
C3 C4 1.493(9) .
C5 C6 1.395(9) .
C5 H5 0.9300 .
C6 C11 1.422(10) .
C6 C7 1.423(10) .
C7 C8 1.361(12) .
C7 H7 0.9300 .
C8 C9 1.374(13) .
C8 H8 0.9300 .
C9 C10 1.348(12) .
C9 H9 0.9300 .
C10 C11 1.402(10) .
C10 H10 0.9300 .
C12 C12 1.522(14) 2
C12 Yb1 3.193(6) 2
C13 C13 1.516(13) 2_565
C13 Yb1 3.190(7) 2_565

loop_
_geom_hbond_atom_site_label_D
_geom_hbond_atom_site_label_H
_geom_hbond_atom_site_label_A
_geom_hbond_distance_DH
_geom_hbond_distance_HA
_geom_hbond_distance_DA
_geom_hbond_angle_DHA
_geom_hbond_site_symmetry_A
O9 H9A O10 0.92 1.86 2.720(8) 153.9 .
O10 H10A O11 0.849(11) 2.19(8) 2.930(7) 146(12) .
O10 H10B O5 0.850(10) 1.98(4) 2.799(8) 161(12) 1_655
O12 H12A O9 0.849(10) 2.31(5) 3.059(9) 147(9) 2_665
O12 H12B O7 0.850(10) 1.98(2) 2.824(8) 169(7) 2_565
N1 H1 O2 0.86 2.00 2.797(8) 154.6 2_666
O9 H9B O12 0.84 1.85 2.662(7) 161.1 1_545
O11 H11A O2 0.850(11) 2.1(3) 2.777(6) 135(36) 2_766
O11 H11B O2 0.850(11) 2.2(4) 2.777(6) 121(37) .

loop_
_geom_torsion_atom_site_label_1
_geom_torsion_atom_site_label_2
_geom_torsion_atom_site_label_3
_geom_torsion_atom_site_label_4
_geom_torsion
_geom_torsion_site_symmetry_1
_geom_torsion_site_symmetry_4
O4 Yb1 O1 C1 -52.4(8) 2_665 .
O9 Yb1 O1 C1 51.4(6) . .
O3 Yb1 O1 C1 -19.5(6) . .
O7 Yb1 O1 C1 -157.2(6) . .
O5 Yb1 O1 C1 134.8(6) . .
O8 Yb1 O1 C1 -95.7(6) 2_565 .
O6 Yb1 O1 C1 113.1(6) 2 .
C13 Yb1 O1 C1 -112.8(6) 2_565 .
C12 Yb1 O1 C1 123.5(6) 2 .
O4 Yb1 O3 C4 86.0(6) 2_665 .
O1 Yb1 O3 C4 -78.2(6) . .
O9 Yb1 O3 C4 -170.8(6) . .
O7 Yb1 O3 C4 18.3(7) . .
O5 Yb1 O3 C4 -117.6(6) . .
O8 Yb1 O3 C4 1.3(6) 2_565 .
O6 Yb1 O3 C4 141.0(5) 2 .
C13 Yb1 O3 C4 7.9(6) 2_565 .
C12 Yb1 O3 C4 162.7(5) 2 .
O4 Yb1 O5 C12 15.6(6) 2_665 .
O1 Yb1 O5 C12 -169.5(5) . .
O9 Yb1 O5 C12 -80.2(5) . .
O3 Yb1 O5 C12 -129.9(5) . .
O7 Yb1 O5 C12 78.1(5) . .
O8 Yb1 O5 C12 129.4(5) 2_565 .
O6 Yb1 O5 C12 -4.9(5) 2 .
C13 Yb1 O5 C12 110.4(5) 2_565 .
C12 Yb1 O5 C12 -2.8(6) 2 .
O4 Yb1 O7 C13 -77.0(5) 2_665 .
O1 Yb1 O7 C13 74.1(5) . .
O9 Yb1 O7 C13 -173.6(5) . .
O3 Yb1 O7 C13 -10.3(7) . .
O5 Yb1 O7 C13 141.4(5) . .
O8 Yb1 O7 C13 7.3(5) 2_565 .
O6 Yb1 O7 C13 -148.6(5) 2 .
C13 Yb1 O7 C13 3.7(6) 2_565 .
C12 Yb1 O7 C13 -169.0(6) 2 .
Yb1 O1 C1 O2 -97.1(8) . .
Yb1 O1 C1 C2 85.8(7) . .
C11 N1 C2 C3 1.7(11) . .
C11 N1 C2 C1 -178.5(7) . .
O2 C1 C2 N1 -64.5(9) . .
O1 C1 C2 N1 112.8(7) . .
O2 C1 C2 C3 115.2(8) . .
O1 C1 C2 C3 -67.5(10) . .
N1 C2 C3 C5 -2.6(10) . .
C1 C2 C3 C5 177.7(7) . .
N1 C2 C3 C4 176.8(6) . .
C1 C2 C3 C4 -2.9(11) . .
Yb1 O3 C4 O4 -103.7(8) . .
Yb1 O3 C4 C3 80.1(7) . .
Yb1 O4 C4 O3 19.3(17) 2_665 .
Yb1 O4 C4 C3 -164.4(8) 2_665 .
C5 C3 C4 O3 177.8(6) . .
C2 C3 C4 O3 -1.6(10) . .
C5 C3 C4 O4 1.2(10) . .
C2 C3 C4 O4 -178.2(7) . .
C2 C3 C5 C6 0.7(10) . .
C4 C3 C5 C6 -178.7(6) . .
C3 C5 C6 C11 2.1(10) . .
C3 C5 C6 C7 -178.9(7) . .
C5 C6 C7 C8 -178.5(7) . .
C11 C6 C7 C8 0.5(11) . .
C6 C7 C8 C9 0.3(13) . .
C7 C8 C9 C10 -0.5(15) . .
C8 C9 C10 C11 -0.2(14) . .
C2 N1 C11 C10 -179.7(7) . .
C2 N1 C11 C6 1.1(11) . .
C9 C10 C11 N1 -178.1(8) . .
C9 C10 C11 C6 1.0(12) . .
C5 C6 C11 N1 -3.0(10) . .
C7 C6 C11 N1 178.0(7) . .
C5 C6 C11 C10 177.9(7) . .
C7 C6 C11 C10 -1.2(11) . .
Yb1 O6 C12 O5 -175.6(5) 2 .
Yb1 O6 C12 C12 3.9(10) 2 2
Yb1 O5 C12 O6 -175.7(5) . .
Yb1 O5 C12 C12 4.8(10) . 2
Yb1 O5 C12 Yb1 170.8(19) . 2
Yb1 O7 C13 O8 172.7(6) . .
Yb1 O7 C13 C13 -6.6(11) . 2_565
Yb1 O7 C13 Yb1 -168.2(19) . 2_565
Yb1 O8 C13 O7 173.3(6) 2_565 .
Yb1 O8 C13 C13 -7.4(10) 2_565 2_565
